data_4070432
loop_
_publ_author_name
'Pfirrmann, Stefan'
'Yao, Shenglai'
'Ziemer, Burkhard'
'St\"osser, Reinhard'
'Driess, Matthias'
'Limberg, Christian'

_publ_section_title
;
 \b-Diketiminato Nickel(I) Complexes with Very Weak Ligation Allowing for
 H2and N2Activation
;
_journal_issue 24
_journal_name_full Organometallics
_journal_page_first 6855
_journal_paper_doi 10.1021/om9007983
_journal_volume 28
_journal_year 2009
_chemical_formula_moiety 'C42 H61 N2 Ni'
_chemical_formula_sum 'C42 H61 N2 Ni'
_chemical_formula_weight 652.64
_chemical_name_systematic
; 
 (\h^2^-Toluene)-(N,N'-bis(2,6-di-isopropylphenyl)-2,2,6,6-tetramethyl
heptan-3,5-di-iminato-N,N')-nickel(I) 
;
_space_group_IT_number 14
_symmetry_cell_setting monoclinic
_symmetry_space_group_name_Hall '-P 2yn'
_symmetry_space_group_name_H-M 'P 1 21/n 1'
_atom_sites_solution_hydrogens geom
_atom_sites_solution_primary direct
_atom_sites_solution_secondary difmap
_audit_creation_method SHELXL-97
_cell_angle_alpha 90.00
_cell_angle_beta 96.818(3)
_cell_angle_gamma 90.00
_cell_formula_units_Z 4
_cell_length_a 9.9120(4)
_cell_length_b 16.9945(5)
_cell_length_c 22.2217(9)
_cell_measurement_reflns_used 2000
_cell_measurement_temperature 100(2)
_cell_measurement_theta_max 25
_cell_measurement_theta_min 5
_cell_volume 3716.8(2)
_computing_cell_refinement 'X-AREA (Stoe & Cie, 2002)'
_computing_data_collection 'X-AREA (Stoe & Cie, 2002)'
_computing_data_reduction 'X-RED (Stoe & Cie, 2002)'
_computing_molecular_graphics 'DIAMOND (Brandenburg & Berndt, 1999)'
_computing_publication_material 'SHELXL97 (Sheldrick, 1997)'
_computing_structure_refinement 'SHELXL97 (Sheldrick, 1997)'
_computing_structure_solution 'SIR2004 (Burla et al., 2005)'
_diffrn_ambient_temperature 100(2)
_diffrn_detector_area_resol_mean 6.67
_diffrn_measured_fraction_theta_full 0.993
_diffrn_measured_fraction_theta_max 0.993
_diffrn_measurement_device 'Stoe IPDS-2t diffractometer'
_diffrn_measurement_method '\w-rotation,\w-incr.=1\%,180 exposures'
_diffrn_radiation_collimation '0.5 mm diameter monocapillary'
_diffrn_radiation_monochromator 'planar graphite'
_diffrn_radiation_source 'long fine focus sealed X-ray tube'
_diffrn_radiation_type MoK\a
_diffrn_radiation_wavelength 0.71073
_diffrn_reflns_av_R_equivalents 0.0667
_diffrn_reflns_av_sigmaI/netI 0.0921
_diffrn_reflns_limit_h_max 12
_diffrn_reflns_limit_h_min -12
_diffrn_reflns_limit_k_max 21
_diffrn_reflns_limit_k_min -21
_diffrn_reflns_limit_l_max 27
_diffrn_reflns_limit_l_min -27
_diffrn_reflns_number 27049
_diffrn_reflns_theta_full 26.25
_diffrn_reflns_theta_max 26.25
_diffrn_reflns_theta_min 2.16
_diffrn_standards_decay_% 0
_diffrn_standards_interval_count 0
_diffrn_standards_interval_time 0
_diffrn_standards_number 0
_exptl_absorpt_coefficient_mu 0.552
_exptl_absorpt_correction_T_max 0.9169
_exptl_absorpt_correction_T_min 0.8094
_exptl_absorpt_correction_type refdelf
_exptl_absorpt_process_details
;
The correction was carried out by ABSCOR (Stoe, 1997), a modification of
DIFABS (Walker, N. & Stuart, D. (1983). Acta Cryst. A39, 158-166.
In contrary to DIFABS, ABSCOR loads F^2^ values instead of F ones.
;
_exptl_crystal_colour red-brown
_exptl_crystal_density_diffrn 1.166
_exptl_crystal_density_method none
_exptl_crystal_description block
_exptl_crystal_F_000 1420
_exptl_crystal_size_max 0.40
_exptl_crystal_size_mid 0.24
_exptl_crystal_size_min 0.16
_refine_diff_density_max 0.539
_refine_diff_density_min -0.472
_refine_diff_density_rms 0.048
_refine_ls_extinction_coef 0.0022(3)
_refine_ls_extinction_expression Fc^*^=kFc[1+0.001xFc^2^\l^3^/sin(2\q)]^-1/4^
_refine_ls_extinction_method SHELXL
_refine_ls_goodness_of_fit_ref 0.830
_refine_ls_hydrogen_treatment constr
_refine_ls_matrix_type full
_refine_ls_number_parameters 422
_refine_ls_number_reflns 7461
_refine_ls_number_restraints 0
_refine_ls_restrained_S_all 0.830
_refine_ls_R_factor_all 0.0804
_refine_ls_R_factor_gt 0.0402
_refine_ls_shift/su_max 0.002
_refine_ls_shift/su_mean 0.000
_refine_ls_structure_factor_coef Fsqd
_refine_ls_weighting_details 'calc w=1/[\s^2^(Fo^2^)+(0.0292P)^2^] where P=(Fo^2^+2Fc^2^)/3'
_refine_ls_weighting_scheme calc
_refine_ls_wR_factor_gt 0.0693
_refine_ls_wR_factor_ref 0.0760
_reflns_number_gt 4680
_reflns_number_total 7461
_reflns_threshold_expression I>2sigma(I)
_cod_data_source_file om9007983_si_002.cif
_cod_data_source_block 1
_cod_original_sg_symbol_H-M 'P 21/n'
_cod_database_code 4070432

loop_
_symmetry_equiv_pos_as_xyz
'x, y, z'
'-x+1/2, y+1/2, -z+1/2'
'-x, -y, -z'
'x-1/2, -y-1/2, z-1/2'

loop_
_atom_site_label
_atom_site_type_symbol
_atom_site_fract_x
_atom_site_fract_y
_atom_site_fract_z
_atom_site_U_iso_or_equiv
_atom_site_adp_type
_atom_site_occupancy
_atom_site_symmetry_multiplicity
_atom_site_calc_flag
_atom_site_refinement_flags
C1 C 0.4366(3) 0.33567(15) 0.21199(13) 0.0340(6) Uani 1 1 d .
H1 H 0.3454 0.3225 0.2168 0.041 Uiso 1 1 calc R
C2 C 0.4658(3) 0.38018(16) 0.16242(14) 0.0371(7) Uani 1 1 d .
H2 H 0.3951 0.3952 0.1319 0.045 Uiso 1 1 calc R
C3 C 0.5978(3) 0.40202(15) 0.15811(13) 0.0358(6) Uani 1 1 d .
H3 H 0.6179 0.4324 0.1244 0.043 Uiso 1 1 calc R
C4 C 0.7013(3) 0.38067(15) 0.20178(13) 0.0327(7) Uani 1 1 d .
H4 H 0.7912 0.3983 0.1988 0.039 Uiso 1 1 calc R
C5 C 0.6755(3) 0.33328(14) 0.25039(12) 0.0301(6) Uani 1 1 d .
C6 C 0.5435(3) 0.31052(15) 0.25471(13) 0.0309(6) Uani 1 1 d .
H6 H 0.5246 0.2773 0.2871 0.037 Uiso 1 1 calc R
C7 C 0.7901(3) 0.30802(17) 0.29645(14) 0.0416(7) Uani 1 1 d .
H7C H 0.7608 0.2635 0.3197 0.050 Uiso 1 1 calc R
H7B H 0.8166 0.3519 0.3240 0.050 Uiso 1 1 calc R
H7A H 0.8679 0.2922 0.2758 0.050 Uiso 1 1 calc R
C8 C 0.2717(2) 0.31603(13) 0.04435(11) 0.0185(5) Uani 1 1 d .
C9 C 0.3688(2) 0.34016(13) 0.00731(11) 0.0228(5) Uani 1 1 d .
C10 C 0.3733(3) 0.41951(13) -0.00830(11) 0.0283(6) Uani 1 1 d .
H10 H 0.4403 0.4374 -0.0323 0.034 Uiso 1 1 calc R
C11 C 0.2815(3) 0.47247(13) 0.01077(12) 0.0304(6) Uani 1 1 d .
H11 H 0.2877 0.5267 0.0010 0.037 Uiso 1 1 calc R
C12 C 0.1815(3) 0.44702(13) 0.04372(12) 0.0275(6) Uani 1 1 d .
H12 H 0.1167 0.4836 0.0550 0.033 Uiso 1 1 calc R
C13 C 0.1731(2) 0.36851(13) 0.06100(11) 0.0220(5) Uani 1 1 d .
C14 C 0.4640(3) 0.28088(13) -0.01693(11) 0.0262(6) Uani 1 1 d .
H14 H 0.4179 0.2284 -0.0184 0.031 Uiso 1 1 calc R
C15 C 0.4942(4) 0.3000(2) -0.08035(15) 0.0554(9) Uani 1 1 d .
H15A H 0.5466 0.3490 -0.0797 0.067 Uiso 1 1 calc R
H15B H 0.4087 0.3064 -0.1070 0.067 Uiso 1 1 calc R
H15C H 0.5469 0.2571 -0.0955 0.067 Uiso 1 1 calc R
C16 C 0.5959(3) 0.2734(2) 0.02486(16) 0.0564(9) Uani 1 1 d .
H16A H 0.6531 0.2331 0.0091 0.068 Uiso 1 1 calc R
H16B H 0.5761 0.2582 0.0654 0.068 Uiso 1 1 calc R
H16C H 0.6437 0.3240 0.0271 0.068 Uiso 1 1 calc R
C17 C 0.0581(3) 0.34039(14) 0.09510(13) 0.0308(6) Uani 1 1 d .
H17 H 0.0528 0.2819 0.0905 0.037 Uiso 1 1 calc R
C18 C 0.0801(4) 0.3574(4) 0.16093(16) 0.103(2) Uani 1 1 d .
H18A H 0.0917 0.4142 0.1672 0.123 Uiso 1 1 calc R
H18B H 0.1618 0.3300 0.1792 0.123 Uiso 1 1 calc R
H18C H 0.0013 0.3394 0.1799 0.123 Uiso 1 1 calc R
C19 C -0.0776(3) 0.3731(2) 0.06961(15) 0.0569(9) Uani 1 1 d .
H19A H -0.0889 0.3676 0.0254 0.068 Uiso 1 1 calc R
H19B H -0.0824 0.4289 0.0803 0.068 Uiso 1 1 calc R
H19C H -0.1500 0.3442 0.0865 0.068 Uiso 1 1 calc R
C20 C 0.2258(2) 0.17385(12) 0.04782(11) 0.0187(5) Uani 1 1 d .
C21 C 0.2526(3) 0.10107(13) 0.07692(11) 0.0224(5) Uani 1 1 d .
H21 H 0.2065 0.0580 0.0564 0.027 Uiso 1 1 calc R
C22 C 0.3344(2) 0.07959(13) 0.13055(11) 0.0223(5) Uani 1 1 d .
C23 C 0.1238(3) 0.16719(13) -0.01093(11) 0.0233(5) Uani 1 1 d .
C24 C 0.1770(3) 0.10585(14) -0.05389(12) 0.0300(6) Uani 1 1 d .
H24A H 0.1804 0.0539 -0.0346 0.036 Uiso 1 1 calc R
H24B H 0.2683 0.1208 -0.0624 0.036 Uiso 1 1 calc R
H24C H 0.1159 0.1039 -0.0919 0.036 Uiso 1 1 calc R
C25 C 0.0963(3) 0.24163(15) -0.04956(10) 0.0282(5) Uani 1 1 d .
H25A H 0.1811 0.2596 -0.0637 0.034 Uiso 1 1 calc R
H25B H 0.0605 0.2830 -0.0251 0.034 Uiso 1 1 calc R
H25C H 0.0296 0.2298 -0.0846 0.034 Uiso 1 1 calc R
C26 C -0.0138(3) 0.13944(15) 0.00678(12) 0.0312(6) Uani 1 1 d .
H26C H -0.0804 0.1370 -0.0295 0.037 Uiso 1 1 calc R
H26B H -0.0454 0.1765 0.0358 0.037 Uiso 1 1 calc R
H26A H -0.0035 0.0871 0.0253 0.037 Uiso 1 1 calc R
C27 C 0.3352(3) -0.01178(13) 0.14116(12) 0.0282(6) Uani 1 1 d .
C28 C 0.3914(3) -0.05098(15) 0.08674(14) 0.0415(8) Uani 1 1 d .
H28A H 0.4832 -0.0312 0.0836 0.050 Uiso 1 1 calc R
H28B H 0.3321 -0.0385 0.0495 0.050 Uiso 1 1 calc R
H28C H 0.3946 -0.1081 0.0926 0.050 Uiso 1 1 calc R
C29 C 0.4226(3) -0.04288(14) 0.19786(13) 0.0357(7) Uani 1 1 d .
H29A H 0.3895 -0.0210 0.2342 0.043 Uiso 1 1 calc R
H29B H 0.5174 -0.0271 0.1967 0.043 Uiso 1 1 calc R
H29C H 0.4168 -0.1004 0.1989 0.043 Uiso 1 1 calc R
C30 C 0.1894(3) -0.03995(15) 0.14540(13) 0.0385(7) Uani 1 1 d .
H30A H 0.1892 -0.0971 0.1510 0.046 Uiso 1 1 calc R
H30B H 0.1316 -0.0262 0.1080 0.046 Uiso 1 1 calc R
H30C H 0.1544 -0.0144 0.1799 0.046 Uiso 1 1 calc R
C31 C 0.4774(2) 0.11826(12) 0.22360(10) 0.0208(5) Uani 1 1 d .
C32 C 0.6199(3) 0.10809(12) 0.22847(11) 0.0229(5) Uani 1 1 d .
C33 C 0.6905(3) 0.09934(13) 0.28606(11) 0.0264(5) Uani 1 1 d .
H33 H 0.7862 0.0920 0.2900 0.032 Uiso 1 1 calc R
C34 C 0.6256(3) 0.10104(14) 0.33733(12) 0.0295(6) Uani 1 1 d .
H34 H 0.6761 0.0948 0.3761 0.035 Uiso 1 1 calc R
C35 C 0.4863(3) 0.11187(13) 0.33217(11) 0.0276(6) Uani 1 1 d .
H35 H 0.4418 0.1131 0.3678 0.033 Uiso 1 1 calc R
C36 C 0.4101(3) 0.12099(13) 0.27582(11) 0.0240(5) Uani 1 1 d .
C37 C 0.6944(3) 0.10413(14) 0.17229(12) 0.0281(6) Uani 1 1 d .
H37 H 0.6249 0.0972 0.1362 0.034 Uiso 1 1 calc R
C38 C 0.7708(4) 0.17944(16) 0.16380(16) 0.0514(9) Uani 1 1 d .
H38A H 0.8424 0.1863 0.1978 0.062 Uiso 1 1 calc R
H38B H 0.7079 0.2241 0.1623 0.062 Uiso 1 1 calc R
H38C H 0.8116 0.1768 0.1258 0.062 Uiso 1 1 calc R
C39 C 0.7936(4) 0.03567(17) 0.17369(15) 0.0515(9) Uani 1 1 d .
H39A H 0.8332 0.0337 0.1354 0.062 Uiso 1 1 calc R
H39B H 0.7455 -0.0137 0.1793 0.062 Uiso 1 1 calc R
H39C H 0.8660 0.0429 0.2073 0.062 Uiso 1 1 calc R
C40 C 0.2574(3) 0.13293(16) 0.27255(13) 0.0357(6) Uani 1 1 d .
H40 H 0.2188 0.1347 0.2289 0.043 Uiso 1 1 calc R
C41 C 0.2244(4) 0.21137(16) 0.30228(17) 0.0554(10) Uani 1 1 d .
H41A H 0.2721 0.2543 0.2843 0.066 Uiso 1 1 calc R
H41B H 0.2539 0.2089 0.3459 0.066 Uiso 1 1 calc R
H41C H 0.1262 0.2208 0.2955 0.066 Uiso 1 1 calc R
C42 C 0.1873(3) 0.06645(16) 0.30330(15) 0.0435(7) Uani 1 1 d .
H42A H 0.2210 0.0653 0.3466 0.052 Uiso 1 1 calc R
H42B H 0.2070 0.0161 0.2848 0.052 Uiso 1 1 calc R
H42C H 0.0889 0.0754 0.2983 0.052 Uiso 1 1 calc R
N1 N 0.28359(19) 0.23933(11) 0.07135(8) 0.0189(4) Uani 1 1 d .
N2 N 0.4027(2) 0.13281(10) 0.16568(9) 0.0203(4) Uani 1 1 d .
Ni1 Ni 0.40356(4) 0.242404(16) 0.146251(16) 0.01938(9) Uani 1 1 d .

loop_
_atom_site_aniso_label
_atom_site_aniso_U_11
_atom_site_aniso_U_22
_atom_site_aniso_U_33
_atom_site_aniso_U_23
_atom_site_aniso_U_13
_atom_site_aniso_U_12
C1 0.0261(15) 0.0305(13) 0.0437(18) -0.0195(13) -0.0027(13) -0.0026(11)
C2 0.0361(18) 0.0319(14) 0.0399(18) -0.0143(13) -0.0096(14) 0.0067(12)
C3 0.0387(17) 0.0281(13) 0.0395(16) -0.0026(12) 0.0006(13) 0.0014(12)
C4 0.0271(16) 0.0266(13) 0.0441(18) -0.0046(12) 0.0032(14) -0.0043(11)
C5 0.0290(15) 0.0223(12) 0.0374(16) -0.0080(11) -0.0021(12) -0.0006(11)
C6 0.0343(17) 0.0230(12) 0.0353(16) -0.0115(11) 0.0041(13) -0.0046(11)
C7 0.0412(18) 0.0363(15) 0.0451(18) 0.0003(13) -0.0036(14) -0.0022(13)
C8 0.0178(13) 0.0166(11) 0.0191(13) 0.0018(9) -0.0053(10) -0.0036(9)
C9 0.0199(13) 0.0235(11) 0.0232(13) 0.0003(10) -0.0047(10) -0.0040(10)
C10 0.0293(15) 0.0251(12) 0.0289(14) 0.0090(10) -0.0030(11) -0.0082(11)
C11 0.0324(15) 0.0170(11) 0.0388(16) 0.0076(11) -0.0085(12) -0.0053(10)
C12 0.0261(14) 0.0178(11) 0.0362(15) -0.0008(10) -0.0069(12) 0.0026(10)
C13 0.0214(13) 0.0192(11) 0.0239(13) -0.0021(9) -0.0031(10) -0.0014(10)
C14 0.0220(14) 0.0265(12) 0.0306(14) 0.0015(10) 0.0051(11) -0.0045(10)
C15 0.068(2) 0.0545(19) 0.049(2) 0.0059(16) 0.0277(19) 0.0097(17)
C16 0.0342(17) 0.070(2) 0.062(2) -0.0271(17) -0.0053(16) 0.0169(16)
C17 0.0256(14) 0.0229(12) 0.0447(17) -0.0014(11) 0.0074(12) 0.0034(10)
C18 0.0217(18) 0.250(6) 0.036(2) 0.020(3) 0.0019(16) -0.013(3)
C19 0.0260(17) 0.100(3) 0.0434(19) 0.0050(19) -0.0004(15) -0.0029(17)
C20 0.0165(13) 0.0189(11) 0.0206(13) 0.0001(9) 0.0019(10) -0.0030(9)
C21 0.0248(14) 0.0175(11) 0.0228(13) -0.0030(9) -0.0055(11) -0.0040(10)
C22 0.0247(14) 0.0165(11) 0.0253(13) 0.0019(9) 0.0017(11) -0.0002(10)
C23 0.0248(14) 0.0220(11) 0.0217(13) -0.0001(10) -0.0027(11) -0.0015(10)
C24 0.0388(16) 0.0244(12) 0.0257(14) -0.0045(11) -0.0007(12) -0.0012(11)
C25 0.0341(13) 0.0264(12) 0.0214(11) -0.0006(11) -0.0077(10) 0.0004(12)
C26 0.0265(15) 0.0378(14) 0.0273(14) 0.0003(11) -0.0043(12) -0.0045(12)
C27 0.0352(15) 0.0145(11) 0.0322(15) 0.0007(10) -0.0072(12) -0.0025(10)
C28 0.057(2) 0.0196(13) 0.0455(19) -0.0023(12) -0.0021(15) 0.0067(13)
C29 0.0488(19) 0.0153(12) 0.0386(17) 0.0039(11) -0.0127(14) -0.0025(11)
C30 0.0498(19) 0.0235(13) 0.0385(17) 0.0084(11) -0.0095(14) -0.0112(12)
C31 0.0252(14) 0.0133(10) 0.0227(13) 0.0007(9) -0.0019(10) 0.0005(9)
C32 0.0265(14) 0.0138(10) 0.0271(13) -0.0016(9) -0.0025(11) -0.0002(10)
C33 0.0262(14) 0.0200(11) 0.0304(14) -0.0011(10) -0.0071(11) 0.0008(10)
C34 0.0395(17) 0.0229(12) 0.0231(14) -0.0011(10) -0.0085(12) -0.0004(11)
C35 0.0396(16) 0.0213(11) 0.0220(13) -0.0026(10) 0.0046(12) 0.0002(11)
C36 0.0295(14) 0.0161(10) 0.0263(13) 0.0003(9) 0.0032(11) 0.0013(10)
C37 0.0254(14) 0.0290(13) 0.0293(15) -0.0011(11) 0.0006(12) 0.0033(11)
C38 0.068(2) 0.0324(15) 0.060(2) -0.0046(14) 0.0351(19) -0.0013(15)
C39 0.068(2) 0.0374(16) 0.054(2) 0.0029(14) 0.0263(18) 0.0217(16)
C40 0.0327(16) 0.0443(15) 0.0310(15) 0.0090(12) 0.0078(13) 0.0077(13)
C41 0.058(2) 0.0377(16) 0.078(3) 0.0161(16) 0.042(2) 0.0178(15)
C42 0.0331(17) 0.0393(15) 0.059(2) -0.0012(14) 0.0101(15) -0.0028(13)
N1 0.0200(10) 0.0130(8) 0.0234(10) 0.0018(8) 0.0013(8) -0.0008(8)
N2 0.0217(11) 0.0176(9) 0.0202(11) -0.0005(7) -0.0035(9) -0.0003(8)
Ni1 0.02011(15) 0.01398(15) 0.02297(15) -0.00005(14) -0.00194(11) -0.00013(14)

loop_
_atom_type_symbol
_atom_type_description
_atom_type_scat_dispersion_real
_atom_type_scat_dispersion_imag
_atom_type_scat_source
C C 0.0033 0.0016 'International Tables Vol C Tables 4.2.6.8 and 6.1.1.4'
H H 0.0000 0.0000 'International Tables Vol C Tables 4.2.6.8 and 6.1.1.4'
N N 0.0061 0.0033 'International Tables Vol C Tables 4.2.6.8 and 6.1.1.4'
Ni Ni 0.3393 1.1124 'International Tables Vol C Tables 4.2.6.8 and 6.1.1.4'

loop_
_geom_angle_atom_site_label_1
_geom_angle_atom_site_label_2
_geom_angle_atom_site_label_3
_geom_angle
C2 C1 C6 119.3(3)
C2 C1 Ni1 83.83(16)
C6 C1 Ni1 106.07(17)
C2 C1 H1 120.4
C6 C1 H1 120.4
Ni1 C1 H1 80.4
C3 C2 C1 119.3(3)
C3 C2 Ni1 118.40(18)
C1 C2 Ni1 61.49(14)
C3 C2 H2 120.3
C1 C2 H2 120.3
Ni1 C2 H2 90.1
C4 C3 C2 121.1(3)
C4 C3 H3 119.5
C2 C3 H3 119.5
C3 C4 C5 120.6(3)
C3 C4 H4 119.7
C5 C4 H4 119.7
C6 C5 C4 118.6(3)
C6 C5 C7 121.4(3)
C4 C5 C7 120.0(2)
C5 C6 C1 120.9(3)
C5 C6 H6 119.5
C1 C6 H6 119.5
C5 C7 H7C 109.5
C5 C7 H7B 109.5
H7C C7 H7B 109.5
C5 C7 H7A 109.5
H7C C7 H7A 109.5
H7B C7 H7A 109.5
C9 C8 C13 121.1(2)
C9 C8 N1 118.9(2)
C13 C8 N1 119.5(2)
C10 C9 C8 118.3(2)
C10 C9 C14 120.9(2)
C8 C9 C14 120.8(2)
C11 C10 C9 120.8(2)
C11 C10 H10 119.6
C9 C10 H10 119.6
C12 C11 C10 120.2(2)
C12 C11 H11 119.9
C10 C11 H11 119.9
C11 C12 C13 121.4(2)
C11 C12 H12 119.3
C13 C12 H12 119.3
C12 C13 C8 118.0(2)
C12 C13 C17 120.8(2)
C8 C13 C17 121.2(2)
C15 C14 C16 109.7(2)
C15 C14 C9 112.8(2)
C16 C14 C9 111.4(2)
C15 C14 H14 107.6
C16 C14 H14 107.6
C9 C14 H14 107.6
C14 C15 H15A 109.5
C14 C15 H15B 109.5
H15A C15 H15B 109.5
C14 C15 H15C 109.5
H15A C15 H15C 109.5
H15B C15 H15C 109.5
C14 C16 H16A 109.5
C14 C16 H16B 109.5
H16A C16 H16B 109.5
C14 C16 H16C 109.5
H16A C16 H16C 109.5
H16B C16 H16C 109.5
C18 C17 C19 108.6(3)
C18 C17 C13 113.6(2)
C19 C17 C13 112.7(2)
C18 C17 H17 107.2
C19 C17 H17 107.2
C13 C17 H17 107.2
C17 C18 H18A 109.5
C17 C18 H18B 109.5
H18A C18 H18B 109.5
C17 C18 H18C 109.5
H18A C18 H18C 109.5
H18B C18 H18C 109.5
C17 C19 H19A 109.5
C17 C19 H19B 109.5
H19A C19 H19B 109.5
C17 C19 H19C 109.5
H19A C19 H19C 109.5
H19B C19 H19C 109.5
N1 C20 C21 120.4(2)
N1 C20 C23 126.6(2)
C21 C20 C23 112.93(19)
C20 C21 C22 132.5(2)
C20 C21 H21 113.8
C22 C21 H21 113.8
N2 C22 C21 121.6(2)
N2 C22 C27 126.3(2)
C21 C22 C27 112.1(2)
C25 C23 C26 106.9(2)
C25 C23 C24 105.1(2)
C26 C23 C24 109.2(2)
C25 C23 C20 117.61(19)
C26 C23 C20 108.4(2)
C24 C23 C20 109.3(2)
C23 C24 H24A 109.5
C23 C24 H24B 109.5
H24A C24 H24B 109.5
C23 C24 H24C 109.5
H24A C24 H24C 109.5
H24B C24 H24C 109.5
C23 C25 H25A 109.5
C23 C25 H25B 109.5
H25A C25 H25B 109.5
C23 C25 H25C 109.5
H25A C25 H25C 109.5
H25B C25 H25C 109.5
C23 C26 H26C 109.5
C23 C26 H26B 109.5
H26C C26 H26B 109.5
C23 C26 H26A 109.5
H26C C26 H26A 109.5
H26B C26 H26A 109.5
C29 C27 C30 106.6(2)
C29 C27 C28 105.9(2)
C30 C27 C28 110.1(2)
C29 C27 C22 117.1(2)
C30 C27 C22 109.2(2)
C28 C27 C22 107.8(2)
C27 C28 H28A 109.5
C27 C28 H28B 109.5
H28A C28 H28B 109.5
C27 C28 H28C 109.5
H28A C28 H28C 109.5
H28B C28 H28C 109.5
C27 C29 H29A 109.5
C27 C29 H29B 109.5
H29A C29 H29B 109.5
C27 C29 H29C 109.5
H29A C29 H29C 109.5
H29B C29 H29C 109.5
C27 C30 H30A 109.5
C27 C30 H30B 109.5
H30A C30 H30B 109.5
C27 C30 H30C 109.5
H30A C30 H30C 109.5
H30B C30 H30C 109.5
C36 C31 C32 120.5(2)
C36 C31 N2 119.5(2)
C32 C31 N2 119.8(2)
C33 C32 C31 118.2(2)
C33 C32 C37 120.5(2)
C31 C32 C37 121.3(2)
C34 C33 C32 121.8(2)
C34 C33 H33 119.1
C32 C33 H33 119.1
C33 C34 C35 119.7(2)
C33 C34 H34 120.2
C35 C34 H34 120.2
C34 C35 C36 121.2(2)
C34 C35 H35 119.4
C36 C35 H35 119.4
C35 C36 C31 118.6(2)
C35 C36 C40 119.2(2)
C31 C36 C40 122.1(2)
C38 C37 C39 108.5(2)
C38 C37 C32 111.3(2)
C39 C37 C32 113.1(2)
C38 C37 H37 107.9
C39 C37 H37 107.9
C32 C37 H37 107.9
C37 C38 H38A 109.5
C37 C38 H38B 109.5
H38A C38 H38B 109.5
C37 C38 H38C 109.5
H38A C38 H38C 109.5
H38B C38 H38C 109.5
C37 C39 H39A 109.5
C37 C39 H39B 109.5
H39A C39 H39B 109.5
C37 C39 H39C 109.5
H39A C39 H39C 109.5
H39B C39 H39C 109.5
C36 C40 C42 112.5(2)
C36 C40 C41 110.8(2)
C42 C40 C41 108.5(2)
C36 C40 H40 108.3
C42 C40 H40 108.3
C41 C40 H40 108.3
C40 C41 H41A 109.5
C40 C41 H41B 109.5
H41A C41 H41B 109.5
C40 C41 H41C 109.5
H41A C41 H41C 109.5
H41B C41 H41C 109.5
C40 C42 H42A 109.5
C40 C42 H42B 109.5
H42A C42 H42B 109.5
C40 C42 H42C 109.5
H42A C42 H42C 109.5
H42B C42 H42C 109.5
C20 N1 C8 125.9(2)
C20 N1 Ni1 123.68(16)
C8 N1 Ni1 110.39(15)
C22 N2 C31 125.87(19)
C22 N2 Ni1 123.15(16)
C31 N2 Ni1 110.88(14)
N2 Ni1 N1 98.61(8)
N2 Ni1 C1 124.61(10)
N1 Ni1 C1 129.34(10)
N2 Ni1 C2 155.56(9)
N1 Ni1 C2 105.82(9)
C1 Ni1 C2 34.67(10)

loop_
_geom_bond_atom_site_label_1
_geom_bond_atom_site_label_2
_geom_bond_distance
C1 C2 1.395(4)
C1 C6 1.402(4)
C1 Ni1 2.154(2)
C1 H1 0.9500
C2 C3 1.375(4)
C2 Ni1 2.437(3)
C2 H2 0.9500
C3 C4 1.374(4)
C3 H3 0.9500
C4 C5 1.395(4)
C4 H4 0.9500
C5 C6 1.379(4)
C5 C7 1.499(4)
C6 H6 0.9500
C7 H7C 0.9800
C7 H7B 0.9800
C7 H7A 0.9800
C8 C9 1.401(3)
C8 C13 1.404(3)
C8 N1 1.434(3)
C9 C10 1.394(3)
C9 C14 1.521(3)
C10 C11 1.382(4)
C10 H10 0.9500
C11 C12 1.370(4)
C11 H11 0.9500
C12 C13 1.394(3)
C12 H12 0.9500
C13 C17 1.519(3)
C14 C15 1.511(4)
C14 C16 1.517(4)
C14 H14 1.0000
C15 H15A 0.9800
C15 H15B 0.9800
C15 H15C 0.9800
C16 H16A 0.9800
C16 H16B 0.9800
C16 H16C 0.9800
C17 C18 1.482(4)
C17 C19 1.503(4)
C17 H17 1.0000
C18 H18A 0.9800
C18 H18B 0.9800
C18 H18C 0.9800
C19 H19A 0.9800
C19 H19B 0.9800
C19 H19C 0.9800
C20 N1 1.330(3)
C20 C21 1.406(3)
C20 C23 1.558(3)
C21 C22 1.408(3)
C21 H21 0.9500
C22 N2 1.327(3)
C22 C27 1.570(3)
C23 C25 1.535(3)
C23 C26 1.538(3)
C23 C24 1.548(3)
C24 H24A 0.9800
C24 H24B 0.9800
C24 H24C 0.9800
C25 H25A 0.9800
C25 H25B 0.9800
C25 H25C 0.9800
C26 H26C 0.9800
C26 H26B 0.9800
C26 H26A 0.9800
C27 C29 1.535(4)
C27 C30 1.536(4)
C27 C28 1.541(4)
C28 H28A 0.9800
C28 H28B 0.9800
C28 H28C 0.9800
C29 H29A 0.9800
C29 H29B 0.9800
C29 H29C 0.9800
C30 H30A 0.9800
C30 H30B 0.9800
C30 H30C 0.9800
C31 C36 1.406(3)
C31 C32 1.414(3)
C31 N2 1.428(3)
C32 C33 1.392(3)
C32 C37 1.526(3)
C33 C34 1.373(4)
C33 H33 0.9500
C34 C35 1.385(4)
C34 H34 0.9500
C35 C36 1.392(4)
C35 H35 0.9500
C36 C40 1.521(4)
C37 C38 1.510(4)
C37 C39 1.521(4)
C37 H37 1.0000
C38 H38A 0.9800
C38 H38B 0.9800
C38 H38C 0.9800
C39 H39A 0.9800
C39 H39B 0.9800
C39 H39C 0.9800
C40 C42 1.529(4)
C40 C41 1.540(4)
C40 H40 1.0000
C41 H41A 0.9800
C41 H41B 0.9800
C41 H41C 0.9800
C42 H42A 0.9800
C42 H42B 0.9800
C42 H42C 0.9800
N1 Ni1 1.9281(19)
N2 Ni1 1.9121(18)

loop_
_geom_torsion_atom_site_label_1
_geom_torsion_atom_site_label_2
_geom_torsion_atom_site_label_3
_geom_torsion_atom_site_label_4
_geom_torsion
C6 C1 C2 C3 -3.4(4)
Ni1 C1 C2 C3 -108.4(2)
C6 C1 C2 Ni1 105.0(2)
C1 C2 C3 C4 0.0(4)
Ni1 C2 C3 C4 -71.4(3)
C2 C3 C4 C5 2.8(4)
C3 C4 C5 C6 -2.1(4)
C3 C4 C5 C7 177.8(2)
C4 C5 C6 C1 -1.3(4)
C7 C5 C6 C1 178.8(2)
C2 C1 C6 C5 4.1(4)
Ni1 C1 C6 C5 96.0(2)
C13 C8 C9 C10 5.7(4)
N1 C8 C9 C10 -166.8(2)
C13 C8 C9 C14 -172.4(2)
N1 C8 C9 C14 15.1(3)
C8 C9 C10 C11 -2.0(4)
C14 C9 C10 C11 176.1(2)
C9 C10 C11 C12 -2.2(4)
C10 C11 C12 C13 2.7(4)
C11 C12 C13 C8 0.9(4)
C11 C12 C13 C17 -177.3(2)
C9 C8 C13 C12 -5.2(4)
N1 C8 C13 C12 167.3(2)
C9 C8 C13 C17 173.0(2)
N1 C8 C13 C17 -14.5(4)
C10 C9 C14 C15 -34.2(3)
C8 C9 C14 C15 143.9(3)
C10 C9 C14 C16 89.7(3)
C8 C9 C14 C16 -92.3(3)
C12 C13 C17 C18 -80.7(4)
C8 C13 C17 C18 101.2(4)
C12 C13 C17 C19 43.4(3)
C8 C13 C17 C19 -134.7(3)
N1 C20 C21 C22 0.1(4)
C23 C20 C21 C22 -178.8(3)
C20 C21 C22 N2 2.0(4)
C20 C21 C22 C27 -176.8(3)
N1 C20 C23 C25 6.4(4)
C21 C20 C23 C25 -174.8(2)
N1 C20 C23 C26 -114.9(2)
C21 C20 C23 C26 63.8(3)
N1 C20 C23 C24 126.1(2)
C21 C20 C23 C24 -55.1(3)
N2 C22 C27 C29 0.5(4)
C21 C22 C27 C29 179.2(2)
N2 C22 C27 C30 121.7(3)
C21 C22 C27 C30 -59.6(3)
N2 C22 C27 C28 -118.7(3)
C21 C22 C27 C28 60.0(3)
C36 C31 C32 C33 1.3(3)
N2 C31 C32 C33 175.72(19)
C36 C31 C32 C37 179.4(2)
N2 C31 C32 C37 -6.2(3)
C31 C32 C33 C34 -0.6(3)
C37 C32 C33 C34 -178.6(2)
C32 C33 C34 C35 -0.1(3)
C33 C34 C35 C36 0.1(4)
C34 C35 C36 C31 0.6(3)
C34 C35 C36 C40 -179.8(2)
C32 C31 C36 C35 -1.3(3)
N2 C31 C36 C35 -175.8(2)
C32 C31 C36 C40 179.2(2)
N2 C31 C36 C40 4.7(3)
C33 C32 C37 C38 -76.7(3)
C31 C32 C37 C38 105.2(3)
C33 C32 C37 C39 45.8(3)
C31 C32 C37 C39 -132.3(3)
C35 C36 C40 C42 -56.5(3)
C31 C36 C40 C42 123.0(3)
C35 C36 C40 C41 65.1(3)
C31 C36 C40 C41 -115.4(3)
C21 C20 N1 C8 175.8(2)
C23 C20 N1 C8 -5.5(4)
C21 C20 N1 Ni1 -1.2(3)
C23 C20 N1 Ni1 177.44(17)
C9 C8 N1 C20 -92.0(3)
C13 C8 N1 C20 95.4(3)
C9 C8 N1 Ni1 85.4(2)
C13 C8 N1 Ni1 -87.2(2)
C21 C22 N2 C31 173.5(2)
C27 C22 N2 C31 -7.9(4)
C21 C22 N2 Ni1 -2.5(3)
C27 C22 N2 Ni1 176.10(18)
C36 C31 N2 C22 -86.8(3)
C32 C31 N2 C22 98.7(3)
C36 C31 N2 Ni1 89.6(2)
C32 C31 N2 Ni1 -84.9(2)
C22 N2 Ni1 N1 1.3(2)
C31 N2 Ni1 N1 -175.22(15)
C22 N2 Ni1 C1 153.37(18)
C31 N2 Ni1 C1 -23.1(2)
C22 N2 Ni1 C2 179.7(2)
C31 N2 Ni1 C2 3.2(3)
C20 N1 Ni1 N2 0.59(19)
C8 N1 Ni1 N2 -176.85(15)
C20 N1 Ni1 C1 -149.52(18)
C8 N1 Ni1 C1 33.0(2)
C20 N1 Ni1 C2 -178.71(18)
C8 N1 Ni1 C2 3.85(17)
C2 C1 Ni1 N2 161.20(16)
C6 C1 Ni1 N2 42.4(2)
C2 C1 Ni1 N1 -55.6(2)
C6 C1 Ni1 N1 -174.34(16)
C6 C1 Ni1 C2 -118.8(3)
C3 C2 Ni1 N2 70.0(3)
C1 C2 Ni1 N2 -39.9(3)
C3 C2 Ni1 N1 -111.6(2)
C1 C2 Ni1 N1 138.47(17)
C3 C2 Ni1 C1 109.9(3)
